data_7206957
loop_
_publ_author_name
'Wallentin, Carl-Johan'
'Orentas, Edvinas'
'Johnson, Magnus T.'
'B\'athori, Nikoletta B.'
'Butkus, Eugenijus'
'Wendt, Ola F.'
'W\"arnmark, Kenneth'
'\"Ohrstr\"om, Lars'

_publ_section_title
;
 Synthetic and crystallographic studies of bicyclo[3.3.1]nonane
 derivatives: from strong to weak hydrogen bonds and the stereochemistry
 of network formation
;
_journal_issue 1
_journal_name_full CrystEngComm
_journal_page_first 178
_journal_paper_doi 10.1039/c1ce05673e
_journal_volume 14
_journal_year 2012
_chemical_formula_moiety 'C9 H8 O2'
_chemical_formula_sum 'C9 H8 O2'
_chemical_formula_weight 148.16
_chemical_name_systematic
;
?
;
_space_group_IT_number 14
_symmetry_cell_setting monoclinic
_symmetry_space_group_name_Hall '-P 2ybc'
_symmetry_space_group_name_H-M 'P 1 21/c 1'
_atom_sites_solution_hydrogens geom
_atom_sites_solution_primary direct
_atom_sites_solution_secondary difmap
_audit_creation_method SHELXL-97
_cell_angle_alpha 90.00
_cell_angle_beta 100.854(5)
_cell_angle_gamma 90.00
_cell_formula_units_Z 4
_cell_length_a 6.8088(3)
_cell_length_b 7.4891(4)
_cell_length_c 14.8396(8)
_cell_measurement_reflns_used 2465
_cell_measurement_temperature 293(2)
_cell_measurement_theta_max 33.0171
_cell_measurement_theta_min 2.7088
_cell_volume 743.16(7)
_computing_cell_refinement
;
CrysAlis RED, Oxford Diffraction Ltd.,
Version 1.171.31.5 (release 28-08-2006 CrysAlis171 .NET)
(compiled Aug 28 2006,13:05:05)
;
_computing_data_collection
;
CrysAlis CCD, Oxford Diffraction Ltd.,
Version 1.171.31.5 (release 28-08-2006 CrysAlis171 .NET)
(compiled Aug 28 2006,13:05:05)
;
_computing_data_reduction
;
CrysAlis RED, Oxford Diffraction Ltd.,
Version 1.171.31.5 (release 28-08-2006 CrysAlis171 .NET)
(compiled Aug 28 2006,13:05:05)
;
_computing_publication_material 'SHELXL-97 (Sheldrick, 1997)'
_computing_structure_refinement 'SHELXL-97 (Sheldrick, 1997)'
_computing_structure_solution 'SHELXS-97 (Sheldrick, 1990)'
_diffrn_ambient_temperature 293(2)
_diffrn_detector_area_resol_mean 16.1829
_diffrn_measured_fraction_theta_full 0.999
_diffrn_measured_fraction_theta_max 0.928
_diffrn_measurement_device_type 'Oxford Xcalibur 3'
_diffrn_measurement_method \w-scan
_diffrn_radiation_monochromator graphite
_diffrn_radiation_source 'Enhance (Mo) X-ray Source'
_diffrn_radiation_type MoK\a
_diffrn_radiation_wavelength 0.71073
_diffrn_reflns_av_R_equivalents 0.0175
_diffrn_reflns_av_sigmaI/netI 0.0341
_diffrn_reflns_limit_h_max 9
_diffrn_reflns_limit_h_min -10
_diffrn_reflns_limit_k_max 10
_diffrn_reflns_limit_k_min -11
_diffrn_reflns_limit_l_max 18
_diffrn_reflns_limit_l_min -22
_diffrn_reflns_number 7381
_diffrn_reflns_theta_full 27.00
_diffrn_reflns_theta_max 33.09
_diffrn_reflns_theta_min 2.80
_diffrn_standards_decay_% 0
_exptl_absorpt_coefficient_mu 0.093
_exptl_absorpt_correction_T_max 1.00000
_exptl_absorpt_correction_T_min 0.86049
_exptl_absorpt_correction_type multi-scan
_exptl_absorpt_process_details
;
CrysAlis RED, Oxford Diffraction Ltd.,
Version 1.171.31.5 (release 28-08-2006 CrysAlis171 .NET)
(compiled Aug 28 2006,13:05:05)
Empirical absorption correction using spherical harmonics,
implemented in SCALE3 ABSPACK scaling algorithm.
;
_exptl_crystal_colour colourless
_exptl_crystal_density_diffrn 1.324
_exptl_crystal_density_method 'not measured'
_exptl_crystal_description prism
_exptl_crystal_F_000 312
_exptl_crystal_size_max 0.15
_exptl_crystal_size_mid 0.05
_exptl_crystal_size_min 0.05
_refine_diff_density_max 0.183
_refine_diff_density_min -0.117
_refine_diff_density_rms 0.027
_refine_ls_extinction_method none
_refine_ls_goodness_of_fit_ref 1.029
_refine_ls_hydrogen_treatment riding
_refine_ls_matrix_type full
_refine_ls_number_parameters 100
_refine_ls_number_reflns 2627
_refine_ls_number_restraints 0
_refine_ls_restrained_S_all 1.029
_refine_ls_R_factor_all 0.0860
_refine_ls_R_factor_gt 0.0412
_refine_ls_shift/su_max 0.000
_refine_ls_shift/su_mean 0.000
_refine_ls_structure_factor_coef Fsqd
_refine_ls_weighting_details 'calc w=1/[\s^2^(Fo^2^)+(0.0665P)^2^+0.0000P] where P=(Fo^2^+2Fc^2^)/3'
_refine_ls_weighting_scheme calc
_refine_ls_wR_factor_gt 0.1199
_refine_ls_wR_factor_ref 0.1337
_reflns_number_gt 1366
_reflns_number_total 2627
_reflns_threshold_expression >2sigma(I)
_cod_data_source_file c1ce05673e.txt
_cod_data_source_block compound2
_cod_original_sg_symbol_H-M P2(1)/c
_cod_database_code 7206957

loop_
_symmetry_equiv_pos_as_xyz
'x, y, z'
'-x, y+1/2, -z+1/2'
'-x, -y, -z'
'x, -y-1/2, z-1/2'

loop_
_atom_site_label
_atom_site_type_symbol
_atom_site_fract_x
_atom_site_fract_y
_atom_site_fract_z
_atom_site_U_iso_or_equiv
_atom_site_adp_type
_atom_site_occupancy
_atom_site_symmetry_multiplicity
_atom_site_calc_flag
_atom_site_refinement_flags
O1 O 0.59248(12) 0.26746(12) 0.04561(6) 0.0725(3) Uani 1 1 d .
O2 O 0.02841(15) 0.16930(16) 0.29355(6) 0.0910(3) Uani 1 1 d .
C3 C 0.49715(15) 0.09000(14) 0.22993(7) 0.0516(3) Uani 1 1 d .
H3 H 0.6323 0.0891 0.2563 0.062 Uiso 1 1 calc R
C4 C 0.43737(14) 0.05408(14) 0.12905(7) 0.0489(3) Uani 1 1 d .
H4 H 0.5301 -0.0324 0.1104 0.059 Uiso 1 1 calc R
C5 C 0.44456(15) 0.22636(14) 0.07626(7) 0.0502(3) Uani 1 1 d .
C6 C 0.10486(16) 0.29107(17) 0.09762(8) 0.0600(3) Uani 1 1 d .
H6 H -0.0026 0.3696 0.0917 0.072 Uiso 1 1 calc R
C7 C 0.15056(17) 0.13619(16) 0.24554(8) 0.0590(3) Uani 1 1 d .
C8 C 0.08867(15) 0.11330(18) 0.14235(8) 0.0577(3) Uani 1 1 d .
H8 H -0.0500 0.0713 0.1276 0.069 Uiso 1 1 calc R
C9 C 0.26675(17) 0.34041(16) 0.06626(7) 0.0575(3) Uani 1 1 d .
H9 H 0.2674 0.4503 0.0371 0.069 Uiso 1 1 calc R
C10 C 0.36556(17) 0.12289(15) 0.28281(7) 0.0558(3) Uani 1 1 d .
H10 H 0.4105 0.1381 0.3455 0.067 Uiso 1 1 calc R
C11 C 0.22486(16) -0.02207(16) 0.10848(8) 0.0559(3) Uani 1 1 d .
H11A H 0.1826 -0.0415 0.0431 0.067 Uiso 1 1 calc R
H11B H 0.2200 -0.1352 0.1398 0.067 Uiso 1 1 calc R

loop_
_atom_site_aniso_label
_atom_site_aniso_U_11
_atom_site_aniso_U_22
_atom_site_aniso_U_33
_atom_site_aniso_U_23
_atom_site_aniso_U_13
_atom_site_aniso_U_12
O1 0.0603(5) 0.0832(6) 0.0828(6) 0.0088(4) 0.0362(5) -0.0019(4)
O2 0.0816(7) 0.1227(9) 0.0810(6) -0.0003(6) 0.0465(5) 0.0191(6)
C3 0.0445(5) 0.0511(6) 0.0566(7) 0.0053(5) 0.0027(5) 0.0021(4)
C4 0.0417(5) 0.0511(6) 0.0559(6) -0.0039(4) 0.0144(4) 0.0050(4)
C5 0.0452(6) 0.0614(7) 0.0458(6) -0.0028(5) 0.0129(4) -0.0025(5)
C6 0.0437(6) 0.0768(8) 0.0569(7) 0.0046(6) 0.0025(5) 0.0153(5)
C7 0.0580(7) 0.0638(7) 0.0606(7) 0.0030(5) 0.0249(5) 0.0044(5)
C8 0.0342(5) 0.0780(8) 0.0618(7) -0.0018(5) 0.0114(5) -0.0043(5)
C9 0.0584(7) 0.0622(7) 0.0510(6) 0.0094(5) 0.0080(5) 0.0087(5)
C10 0.0640(7) 0.0571(6) 0.0453(6) 0.0027(5) 0.0076(5) 0.0015(5)
C11 0.0516(6) 0.0592(7) 0.0578(6) -0.0097(5) 0.0125(5) -0.0093(5)

loop_
_atom_type_symbol
_atom_type_description
_atom_type_scat_dispersion_real
_atom_type_scat_dispersion_imag
_atom_type_scat_source
C C 0.0033 0.0016 'International Tables Vol C Tables 4.2.6.8 and 6.1.1.4'
H H 0.0000 0.0000 'International Tables Vol C Tables 4.2.6.8 and 6.1.1.4'
O O 0.0106 0.0060 'International Tables Vol C Tables 4.2.6.8 and 6.1.1.4'

loop_
_geom_angle_atom_site_label_1
_geom_angle_atom_site_label_2
_geom_angle_atom_site_label_3
_geom_angle
C10 C3 C4 122.66(9)
C10 C3 H3 118.7
C4 C3 H3 118.7
C3 C4 C5 109.53(8)
C3 C4 C11 109.53(8)
C5 C4 C11 109.59(8)
C3 C4 H4 109.4
C5 C4 H4 109.4
C11 C4 H4 109.4
O1 C5 C9 122.63(11)
O1 C5 C4 121.13(10)
C9 C5 C4 116.23(9)
C9 C6 C8 122.49(10)
C9 C6 H6 118.8
C8 C6 H6 118.8
O2 C7 C10 122.40(11)
O2 C7 C8 121.47(10)
C10 C7 C8 116.10(9)
C6 C8 C11 110.17(9)
C6 C8 C7 108.43(10)
C11 C8 C7 109.72(9)
C6 C8 H8 109.5
C11 C8 H8 109.5
C7 C8 H8 109.5
C6 C9 C5 121.79(11)
C6 C9 H9 119.1
C5 C9 H9 119.1
C3 C10 C7 121.93(10)
C3 C10 H10 119.0
C7 C10 H10 119.0
C8 C11 C4 107.32(9)
C8 C11 H11A 110.3
C4 C11 H11A 110.3
C8 C11 H11B 110.3
C4 C11 H11B 110.3
H11A C11 H11B 108.5

loop_
_geom_bond_atom_site_label_1
_geom_bond_atom_site_label_2
_geom_bond_distance
O1 C5 1.2200(12)
O2 C7 1.2181(12)
C3 C10 1.3207(14)
C3 C4 1.4998(14)
C3 H3 0.9300
C4 C5 1.5150(15)
C4 C11 1.5316(14)
C4 H4 0.9800
C5 C9 1.4662(15)
C6 C9 1.3272(16)
C6 C8 1.5009(17)
C6 H6 0.9300
C7 C10 1.4676(17)
C7 C8 1.5194(15)
C8 C11 1.5218(16)
C8 H8 0.9800
C9 H9 0.9300
C10 H10 0.9300
C11 H11A 0.9700
C11 H11B 0.9700
